data_2020652
loop_
_publ_author_name
'Cardoso, Laura N. F.'
'Noguiera, Thais C. M.'
'Kaiser, Carlos R.'
'Wardell, James L.'
'de Souza, Marcus V. N.'
'Lancaster, Shaun T.'
'Harrison, William T. A.'

_publ_section_title
;
 Different weak interactions in the crystals of three isomeric
 (<i>E</i>)-<i>N</i>-methyl-<i>N</i>'-(nitrobenzylidene)-2-(thiophen-2-yl)acetohydrazides
;
_journal_coeditor_code HG5478
_journal_issue 12
_journal_name_full 'Acta Crystallographica Section E'
_journal_page_first 1677
_journal_page_last 1682
_journal_paper_doi 10.1107/S2056989016016856
_journal_volume 72
_journal_year 2016
_chemical_formula_moiety 'C14 H13 N3 O3 S'
_chemical_formula_sum 'C14 H13 N3 O3 S'
_chemical_formula_weight 303.33
_chemical_name_systematic (<i>E</i>)-<i>N</i>-Methyl-<i>N</i>'-(4-nitrobenzylidene)-2-(thiophen-2-yl)acetohydrazide
_space_group_crystal_system triclinic
_space_group_IT_number 2
_space_group_name_Hall '-P 1'
_space_group_name_H-M_alt 'P -1'
_symmetry_space_group_name_Hall '-P 1'
_symmetry_space_group_name_H-M 'P -1'
_atom_sites_solution_hydrogens geom
_audit_creation_method SHELXL-2014/7
_cell_angle_alpha 93.995(7)
_cell_angle_beta 90.386(6)
_cell_angle_gamma 95.963(7)
_cell_formula_units_Z 4
_cell_length_a 6.1893(4)
_cell_length_b 12.9177(9)
_cell_length_c 17.3828(12)
_cell_measurement_reflns_used 15464
_cell_measurement_temperature 100(2)
_cell_measurement_theta_max 27.6
_cell_measurement_theta_min 3.2
_cell_volume 1378.77(16)
_computing_cell_refinement
;
CrystalClear (Rigaku, 2012)
;
_computing_data_collection
;
CrystalClear (Rigaku, 2012)
;
_computing_data_reduction
;
CrystalClear (Rigaku, 2012)
;
_computing_molecular_graphics
;
ORTEP-3 for Windows (Farrugia, 2012)
;
_computing_publication_material
;
publCIF (Westrip, 2010)
;
_computing_structure_refinement
;
SHELXL2014 (Sheldrick, 2015)
;
_computing_structure_solution
;
SHELXS97 (Sheldrick, 2008)
;
_diffrn_ambient_temperature 100(2)
_diffrn_measured_fraction_theta_full 0.997
_diffrn_measured_fraction_theta_max 0.997
_diffrn_measurement_device_type 'Rigaku Mercury CCD'
_diffrn_measurement_method \w
_diffrn_radiation_type MoK\a
_diffrn_radiation_wavelength 0.71073
_diffrn_reflns_av_R_equivalents 0.0776
_diffrn_reflns_limit_h_max 8
_diffrn_reflns_limit_h_min -7
_diffrn_reflns_limit_k_max 16
_diffrn_reflns_limit_k_min -16
_diffrn_reflns_limit_l_max 22
_diffrn_reflns_limit_l_min -22
_diffrn_reflns_number 18534
_diffrn_reflns_theta_full 25.242
_diffrn_reflns_theta_max 27.484
_diffrn_reflns_theta_min 3.179
_exptl_absorpt_coefficient_mu 0.249
_exptl_absorpt_correction_type none
_exptl_crystal_colour yellow
_exptl_crystal_density_diffrn 1.461
_exptl_crystal_description 'cut block'
_exptl_crystal_F_000 632
_exptl_crystal_size_max 0.20
_exptl_crystal_size_mid 0.18
_exptl_crystal_size_min 0.16
_refine_diff_density_max 0.667
_refine_diff_density_min -0.605
_refine_ls_extinction_method none
_refine_ls_goodness_of_fit_ref 1.099
_refine_ls_hydrogen_treatment constr
_refine_ls_matrix_type full
_refine_ls_number_parameters 383
_refine_ls_number_reflns 6279
_refine_ls_number_restraints 0
_refine_ls_restrained_S_all 1.099
_refine_ls_R_factor_all 0.0724
_refine_ls_R_factor_gt 0.0575
_refine_ls_shift/su_max 0.000
_refine_ls_shift/su_mean 0.000
_refine_ls_structure_factor_coef Fsqd
_refine_ls_weighting_details 'w=1/[\s^2^(Fo^2^)+(0.0800P)^2^+0.2939P] where P=(Fo^2^+2Fc^2^)/3'
_refine_ls_weighting_scheme calc
_refine_ls_wR_factor_gt 0.1517
_refine_ls_wR_factor_ref 0.1657
_reflns_number_gt 4868
_reflns_number_total 6279
_reflns_threshold_expression 'I > 2\s(I)'
_cod_data_source_file hg5478sup1.cif
_cod_data_source_block III
_cod_depositor_comments 'Adding full bibliography for 2020650--2020652.cif.'
_cod_database_code 2020652
_cod_database_fobs_code 2020652
_shelx_space_group_comment
;
The symmetry employed for this shelxl refinement is uniquely defined
by the following loop, which should always be used as a source of
symmetry information in preference to the above space-group names.
They are only intended as comments.
;

loop_
_space_group_symop_operation_xyz
'x, y, z'
'-x, -y, -z'

loop_
_atom_site_type_symbol
_atom_site_label
_atom_site_fract_x
_atom_site_fract_y
_atom_site_fract_z
_atom_site_U_iso_or_equiv
_atom_site_adp_type
_atom_site_calc_flag
_atom_site_occupancy
_atom_site_disorder_assembly
_atom_site_disorder_group
C C1 0.3947(3) 0.10043(14) 0.12117(11) 0.0207(4) Uani d 1 . .
C C2 0.3601(3) 0.01607(15) 0.16786(12) 0.0252(4) Uani d 1 . .
H H2 0.2397 0.0115 0.2015 0.030 Uiso calc 1 . .
C C3 0.5005(4) -0.06029(15) 0.16500(12) 0.0271(5) Uani d 1 . .
H H3 0.4784 -0.1176 0.1965 0.033 Uiso calc 1 . .
C C4 0.6747(3) -0.05157(14) 0.11517(12) 0.0226(4) Uani d 1 . .
C C5 0.7135(3) 0.03028(14) 0.06866(11) 0.0218(4) Uani d 1 . .
H H5 0.8345 0.0344 0.0353 0.026 Uiso calc 1 . .
C C6 0.5712(3) 0.10625(14) 0.07199(11) 0.0210(4) Uani d 1 . .
H H6 0.5945 0.1632 0.0402 0.025 Uiso calc 1 . .
C C7 0.2465(3) 0.18208(14) 0.12183(11) 0.0213(4) Uani d 1 . .
H H7 0.2660 0.2356 0.0869 0.026 Uiso calc 1 . .
C C8 -0.0467(4) 0.32516(15) 0.10527(12) 0.0255(4) Uani d 1 . .
H H8A -0.0462 0.2846 0.0555 0.038 Uiso calc 1 . .
H H8B 0.0845 0.3748 0.1104 0.038 Uiso calc 1 . .
H H8C -0.1755 0.3634 0.1081 0.038 Uiso calc 1 . .
C C9 -0.2093(3) 0.25364(14) 0.22263(11) 0.0220(4) Uani d 1 . .
C C10 -0.2139(3) 0.17041(14) 0.28040(12) 0.0235(4) Uani d 1 . .
H H10A -0.3660 0.1502 0.2950 0.028 Uiso calc 1 . .
H H10B -0.1553 0.1077 0.2562 0.028 Uiso calc 1 . .
C C11 -0.0820(3) 0.20882(14) 0.35164(11) 0.0223(4) Uani d 1 . .
C C12 -0.1921(3) 0.21642(9) 0.43327(7) 0.0459(5) Uani d 0.673(3) A 1
H H12 -0.3381 0.1994 0.4483 0.055 Uiso calc 0.673(3) A 1
S S1A -0.1921(3) 0.21642(9) 0.43327(7) 0.0459(5) Uani d 0.327(3) A 2
C C13 0.0169(4) 0.26112(17) 0.48174(13) 0.0325(5) Uani d 1 . .
H H13 0.0111 0.2762 0.5359 0.039 Uiso calc 1 A 1
C C14 0.2039(4) 0.27710(16) 0.44338(13) 0.0318(5) Uani d 1 . .
H H14 0.3361 0.3048 0.4687 0.038 Uiso calc 1 A 1
N N1 0.0911(3) 0.18039(12) 0.16982(9) 0.0207(4) Uani d 1 . .
N N2 -0.0509(3) 0.25508(12) 0.16718(10) 0.0214(4) Uani d 1 . .
N N3 0.8213(3) -0.13383(13) 0.11193(11) 0.0282(4) Uani d 1 . .
O O1 -0.3402(2) 0.31816(11) 0.22537(9) 0.0288(3) Uani d 1 . .
O O2 0.9584(2) -0.13473(11) 0.06134(9) 0.0323(4) Uani d 1 . .
O O3 0.7993(3) -0.19851(13) 0.16061(11) 0.0489(5) Uani d 1 . .
S S1 0.18984(12) 0.24543(5) 0.34894(4) 0.0275(2) Uani d 0.673(3) A 1
C C12A 0.18984(12) 0.24543(5) 0.34894(4) 0.0275(2) Uani d 0.327(3) A 2
H H12A 0.2936 0.2471 0.3089 0.033 Uiso calc 0.327(3) A 2
C C15 -0.1307(3) 0.45425(14) 0.76584(11) 0.0204(4) Uani d 1 . .
C C16 -0.3149(3) 0.50824(13) 0.77270(11) 0.0211(4) Uani d 1 . .
H H16 -0.3395 0.5585 0.7371 0.025 Uiso calc 1 . .
C C17 -0.4611(3) 0.48896(14) 0.83085(11) 0.0213(4) Uani d 1 . .
H H17 -0.5869 0.5252 0.8355 0.026 Uiso calc 1 . .
C C18 -0.4209(3) 0.41575(14) 0.88233(11) 0.0215(4) Uani d 1 . .
C C19 -0.2380(3) 0.36200(15) 0.87768(12) 0.0237(4) Uani d 1 . .
H H19 -0.2135 0.3122 0.9136 0.028 Uiso calc 1 . .
C C20 -0.0932(3) 0.38266(14) 0.81973(12) 0.0228(4) Uani d 1 . .
H H20 0.0344 0.3477 0.8163 0.027 Uiso calc 1 . .
C C21 0.0221(3) 0.47259(14) 0.70286(11) 0.0211(4) Uani d 1 . .
H H21 0.0129 0.5292 0.6713 0.025 Uiso calc 1 . .
C C22 0.3281(4) 0.52050(16) 0.59201(12) 0.0302(5) Uani d 1 . .
H H22A 0.3299 0.5823 0.6281 0.045 Uiso calc 1 . .
H H22B 0.2012 0.5167 0.5575 0.045 Uiso calc 1 . .
H H22C 0.4609 0.5252 0.5615 0.045 Uiso calc 1 . .
C C23 0.4675(3) 0.35588(14) 0.62403(11) 0.0216(4) Uani d 1 . .
C C24 0.4422(3) 0.26350(14) 0.67397(12) 0.0235(4) Uani d 1 . .
H H24A 0.4741 0.2890 0.7283 0.028 Uiso calc 1 . .
H H24B 0.2893 0.2322 0.6708 0.028 Uiso calc 1 . .
C C25 0.5867(4) 0.18068(14) 0.65165(12) 0.0247(4) Uani d 1 . .
C C26 0.8082(3) 0.17391(11) 0.67653(9) 0.0332(5) Uani d 0.832(3) B 3
H H26 0.8933 0.2246 0.7093 0.040 Uiso calc 0.832(3) B 3
S S2A 0.8082(3) 0.17391(11) 0.67653(9) 0.0332(5) Uani d 0.168(3) B 4
C C27 0.8783(4) 0.07846(18) 0.64370(14) 0.0363(5) Uani d 1 . .
H H27 1.0182 0.0579 0.6536 0.044 Uiso calc 1 B 3
C C28 0.7311(5) 0.02082(17) 0.59807(15) 0.0452(7) Uani d 1 . .
H H28 0.7552 -0.0441 0.5722 0.054 Uiso calc 1 B 3
N N4 0.1678(3) 0.41024(12) 0.69164(9) 0.0204(4) Uani d 1 . .
N N5 0.3168(3) 0.42739(12) 0.63490(9) 0.0218(4) Uani d 1 . .
N N6 -0.5754(3) 0.39473(13) 0.94419(10) 0.0249(4) Uani d 1 . .
O O4 0.6102(2) 0.36793(11) 0.57669(8) 0.0279(3) Uani d 1 . .
O O5 -0.7216(2) 0.45094(11) 0.95462(9) 0.0296(3) Uani d 1 . .
O O6 -0.5498(3) 0.32116(12) 0.98361(10) 0.0373(4) Uani d 1 . .
S S2 0.49917(12) 0.07608(5) 0.59164(4) 0.0380(3) Uani d 0.832(3) B 3
C C26A 0.49917(12) 0.07608(5) 0.59164(4) 0.0380(3) Uani d 0.168(3) B 4
H H26A 0.3665 0.0559 0.5642 0.046 Uiso calc 0.168(3) B 4

loop_
_atom_site_aniso_label
_atom_site_aniso_U_11
_atom_site_aniso_U_22
_atom_site_aniso_U_33
_atom_site_aniso_U_12
_atom_site_aniso_U_13
_atom_site_aniso_U_23
C1 0.0237(10) 0.0193(8) 0.0186(9) 0.0028(7) -0.0027(8) -0.0026(7)
C2 0.0270(11) 0.0258(9) 0.0235(11) 0.0057(8) 0.0055(9) 0.0022(8)
C3 0.0359(12) 0.0220(9) 0.0246(11) 0.0063(8) 0.0024(9) 0.0041(8)
C4 0.0258(10) 0.0205(9) 0.0218(10) 0.0078(8) -0.0022(8) -0.0041(7)
C5 0.0230(10) 0.0210(9) 0.0204(10) 0.0014(7) -0.0008(8) -0.0040(7)
C6 0.0253(10) 0.0167(8) 0.0202(10) 0.0009(7) -0.0023(8) -0.0014(7)
C7 0.0246(10) 0.0188(8) 0.0203(10) 0.0017(7) -0.0008(8) 0.0004(7)
C8 0.0341(12) 0.0223(9) 0.0207(10) 0.0079(8) -0.0023(9) -0.0008(8)
C9 0.0240(10) 0.0216(9) 0.0197(10) 0.0035(8) -0.0025(8) -0.0049(7)
C10 0.0255(10) 0.0202(9) 0.0245(11) 0.0035(8) 0.0015(9) -0.0025(8)
C11 0.0297(11) 0.0175(8) 0.0203(10) 0.0056(8) 0.0037(8) 0.0012(7)
C12 0.0713(10) 0.0336(7) 0.0324(7) 0.0083(6) -0.0152(7) -0.0034(5)
S1A 0.0713(10) 0.0336(7) 0.0324(7) 0.0083(6) -0.0152(7) -0.0034(5)
C13 0.0431(13) 0.0343(11) 0.0211(11) 0.0075(10) 0.0028(10) 0.0031(9)
C14 0.0384(13) 0.0269(10) 0.0296(12) 0.0031(9) 0.0000(10) -0.0002(9)
N1 0.0234(9) 0.0196(7) 0.0191(8) 0.0052(6) -0.0032(7) -0.0040(6)
N2 0.0245(9) 0.0209(7) 0.0193(8) 0.0065(6) -0.0011(7) -0.0016(6)
N3 0.0332(10) 0.0259(8) 0.0266(10) 0.0110(7) 0.0013(8) -0.0009(7)
O1 0.0329(8) 0.0276(7) 0.0272(8) 0.0124(6) 0.0013(7) -0.0037(6)
O2 0.0324(9) 0.0300(7) 0.0359(9) 0.0111(6) 0.0100(7) -0.0013(7)
O3 0.0667(13) 0.0449(10) 0.0436(11) 0.0335(9) 0.0174(9) 0.0205(8)
S1 0.0339(4) 0.0253(4) 0.0227(4) 0.0008(3) -0.0028(3) 0.0004(3)
C12A 0.0339(4) 0.0253(4) 0.0227(4) 0.0008(3) -0.0028(3) 0.0004(3)
C15 0.0249(10) 0.0169(8) 0.0184(10) 0.0020(7) -0.0025(8) -0.0046(7)
C16 0.0288(10) 0.0152(8) 0.0194(10) 0.0040(7) -0.0029(8) -0.0002(7)
C17 0.0243(10) 0.0190(8) 0.0206(10) 0.0051(7) -0.0019(8) -0.0038(7)
C18 0.0262(10) 0.0197(8) 0.0178(10) 0.0021(8) 0.0016(8) -0.0043(7)
C19 0.0304(11) 0.0232(9) 0.0186(10) 0.0076(8) 0.0003(8) 0.0011(7)
C20 0.0252(10) 0.0227(9) 0.0214(10) 0.0091(8) 0.0005(8) -0.0026(7)
C21 0.0275(11) 0.0184(8) 0.0171(9) 0.0032(7) -0.0017(8) -0.0003(7)
C22 0.0442(13) 0.0246(10) 0.0232(11) 0.0080(9) 0.0080(10) 0.0046(8)
C23 0.0264(11) 0.0205(9) 0.0167(9) 0.0013(8) -0.0009(8) -0.0040(7)
C24 0.0294(11) 0.0211(9) 0.0203(10) 0.0044(8) 0.0043(8) 0.0000(7)
C25 0.0356(12) 0.0198(9) 0.0190(10) 0.0045(8) 0.0075(9) 0.0000(7)
C26 0.0387(10) 0.0257(7) 0.0347(9) 0.0027(6) 0.0045(7) -0.0006(6)
S2A 0.0387(10) 0.0257(7) 0.0347(9) 0.0027(6) 0.0045(7) -0.0006(6)
C27 0.0370(13) 0.0357(12) 0.0393(14) 0.0140(10) 0.0097(11) 0.0088(10)
C28 0.079(2) 0.0235(10) 0.0347(14) 0.0187(12) 0.0072(13) -0.0043(9)
N4 0.0248(9) 0.0193(7) 0.0160(8) 0.0004(6) 0.0015(7) -0.0036(6)
N5 0.0284(9) 0.0202(7) 0.0167(8) 0.0032(7) 0.0041(7) -0.0002(6)
N6 0.0270(9) 0.0254(8) 0.0218(9) 0.0028(7) 0.0010(7) -0.0011(7)
O4 0.0335(8) 0.0285(7) 0.0224(8) 0.0056(6) 0.0096(7) 0.0022(6)
O5 0.0285(8) 0.0346(8) 0.0266(8) 0.0100(6) 0.0057(6) -0.0021(6)
O6 0.0451(10) 0.0363(8) 0.0334(9) 0.0107(7) 0.0114(8) 0.0138(7)
S2 0.0456(5) 0.0264(3) 0.0403(4) 0.0086(3) -0.0115(3) -0.0154(3)
C26A 0.0456(5) 0.0264(3) 0.0403(4) 0.0086(3) -0.0115(3) -0.0154(3)

loop_
_atom_type_symbol
_atom_type_description
_atom_type_scat_dispersion_real
_atom_type_scat_dispersion_imag
_atom_type_scat_source
C C 0.0033 0.0016 'International Tables Vol C Tables 4.2.6.8 and 6.1.1.4'
H H 0.0000 0.0000 'International Tables Vol C Tables 4.2.6.8 and 6.1.1.4'
N N 0.0061 0.0033 'International Tables Vol C Tables 4.2.6.8 and 6.1.1.4'
O O 0.0106 0.0060 'International Tables Vol C Tables 4.2.6.8 and 6.1.1.4'
S S 0.1246 0.1234 'International Tables Vol C Tables 4.2.6.8 and 6.1.1.4'

loop_
_geom_angle_atom_site_label_1
_geom_angle_atom_site_label_2
_geom_angle_atom_site_label_3
_geom_angle
C6 C1 C2 119.49(18)
C6 C1 C7 118.95(17)
C2 C1 C7 121.55(18)
C3 C2 C1 120.15(19)
C3 C2 H2 119.9
C1 C2 H2 119.9
C2 C3 C4 118.57(18)
C2 C3 H3 120.7
C4 C3 H3 120.7
C5 C4 C3 122.75(18)
C5 C4 N3 119.17(18)
C3 C4 N3 118.08(17)
C4 C5 C6 118.10(18)
C4 C5 H5 121.0
C6 C5 H5 121.0
C5 C6 C1 120.95(17)
C5 C6 H6 119.5
C1 C6 H6 119.5
N1 C7 C1 119.28(17)
N1 C7 H7 120.4
C1 C7 H7 120.4
N2 C8 H8A 109.5
N2 C8 H8B 109.5
H8A C8 H8B 109.5
N2 C8 H8C 109.5
H8A C8 H8C 109.5
H8B C8 H8C 109.5
O1 C9 N2 120.65(18)
O1 C9 C10 121.28(18)
N2 C9 C10 118.07(16)
C11 C10 C9 111.36(15)
C11 C10 H10A 109.4
C9 C10 H10A 109.4
C11 C10 H10B 109.4
C9 C10 H10B 109.4
H10A C10 H10B 108.0
C10 C11 S1A 120.81(16)
C10 C11 C12 120.81(16)
C10 C11 C12A 122.36(15)
S1A C11 C12A 116.83(13)
C10 C11 S1 122.36(15)
C12 C11 S1 116.83(13)
C13 C12 C11 97.55(14)
C13 C12 H12 131.2
C11 C12 H12 131.2
C13 S1A C11 97.55(14)
C14 C13 C12 117.32(19)
C14 C13 S1A 117.32(19)
C14 C13 H13 121.3
C12 C13 H13 121.3
C13 C14 C12A 115.93(18)
C13 C14 S1 115.93(18)
C13 C14 H14 122.0
S1 C14 H14 122.0
C7 N1 N2 118.20(16)
N1 N2 C9 116.20(16)
N1 N2 C8 121.72(16)
C9 N2 C8 121.84(16)
O2 N3 O3 123.55(17)
O2 N3 C4 118.83(17)
O3 N3 C4 117.62(18)
C14 S1 C11 92.35(11)
C14 C12A C11 92.35(11)
C14 C12A H12A 133.8
C11 C12A H12A 133.8
C20 C15 C16 119.30(18)
C20 C15 C21 120.19(18)
C16 C15 C21 120.51(17)
C17 C16 C15 120.39(17)
C17 C16 H16 119.8
C15 C16 H16 119.8
C16 C17 C18 118.71(18)
C16 C17 H17 120.6
C18 C17 H17 120.6
C17 C18 C19 122.23(18)
C17 C18 N6 119.07(17)
C19 C18 N6 118.70(17)
C20 C19 C18 118.32(18)
C20 C19 H19 120.8
C18 C19 H19 120.8
C19 C20 C15 121.02(18)
C19 C20 H20 119.5
C15 C20 H20 119.5
N4 C21 C15 118.09(17)
N4 C21 H21 121.0
C15 C21 H21 121.0
N5 C22 H22A 109.5
N5 C22 H22B 109.5
H22A C22 H22B 109.5
N5 C22 H22C 109.5
H22A C22 H22C 109.5
H22B C22 H22C 109.5
O4 C23 N5 120.73(17)
O4 C23 C24 123.10(17)
N5 C23 C24 116.17(17)
C25 C24 C23 113.87(17)
C25 C24 H24A 108.8
C23 C24 H24A 108.8
C25 C24 H24B 108.8
C23 C24 H24B 108.8
H24A C24 H24B 107.7
S2A C25 C24 128.30(17)
C26 C25 C24 128.30(17)
S2A C25 C26A 110.16(13)
C24 C25 C26A 121.52(16)
C26 C25 S2 110.16(13)
C24 C25 S2 121.52(16)
C27 C26 C25 108.93(16)
C27 C26 H26 125.5
C25 C26 H26 125.5
C27 S2A C25 108.93(16)
C28 C27 C26 114.6(2)
C28 C27 S2A 114.6(2)
C28 C27 H27 122.7
C26 C27 H27 122.7
C27 C28 C26A 112.26(17)
C27 C28 S2 112.26(17)
C27 C28 H28 123.9
S2 C28 H28 123.9
C21 N4 N5 119.36(16)
N4 N5 C23 116.86(15)
N4 N5 C22 121.80(16)
C23 N5 C22 121.17(17)
O5 N6 O6 123.34(18)
O5 N6 C18 118.89(16)
O6 N6 C18 117.76(17)
C28 S2 C25 94.06(11)
C28 C26A C25 94.06(11)
C28 C26A H26A 133.0
C25 C26A H26A 133.0

loop_
_geom_bond_atom_site_label_1
_geom_bond_atom_site_label_2
_geom_bond_distance
C1 C6 1.391(3)
C1 C2 1.403(3)
C1 C7 1.467(3)
C2 C3 1.379(3)
C2 H2 0.9500
C3 C4 1.388(3)
C3 H3 0.9500
C4 C5 1.378(3)
C4 N3 1.466(2)
C5 C6 1.384(3)
C5 H5 0.9500
C6 H6 0.9500
C7 N1 1.277(3)
C7 H7 0.9500
C8 N2 1.452(3)
C8 H8A 0.9800
C8 H8B 0.9800
C8 H8C 0.9800
C9 O1 1.220(2)
C9 N2 1.380(3)
C9 C10 1.520(3)
C10 C11 1.504(3)
C10 H10A 0.9900
C10 H10B 0.9900
C11 S1A 1.579(2)
C11 C12 1.579(2)
C11 C12A 1.702(2)
C11 S1 1.702(2)
C12 C13 1.575(3)
C12 H12 0.9500
S1A C13 1.575(3)
C13 C14 1.344(3)
C13 H13 0.9500
C14 C12A 1.663(2)
C14 S1 1.663(2)
C14 H14 0.9500
N1 N2 1.373(2)
N3 O2 1.227(2)
N3 O3 1.228(2)
C12A H12A 0.9500
C15 C20 1.396(3)
C15 C16 1.398(3)
C15 C21 1.467(3)
C16 C17 1.380(3)
C16 H16 0.9500
C17 C18 1.386(3)
C17 H17 0.9500
C18 C19 1.388(3)
C18 N6 1.464(3)
C19 C20 1.375(3)
C19 H19 0.9500
C20 H20 0.9500
C21 N4 1.277(2)
C21 H21 0.9500
C22 N5 1.454(2)
C22 H22A 0.9800
C22 H22B 0.9800
C22 H22C 0.9800
C23 O4 1.217(2)
C23 N5 1.384(2)
C23 C24 1.520(3)
C24 C25 1.497(3)
C24 H24A 0.9900
C24 H24B 0.9900
C25 S2A 1.448(3)
C25 C26 1.448(3)
C25 C26A 1.689(2)
C25 S2 1.689(2)
C26 C27 1.432(3)
C26 H26 0.9500
S2A C27 1.432(3)
C27 C28 1.334(4)
C27 H27 0.9500
C28 C26A 1.675(3)
C28 S2 1.675(3)
C28 H28 0.9500
N4 N5 1.368(2)
N6 O5 1.224(2)
N6 O6 1.232(2)
C26A H26A 0.9500

loop_
_geom_hbond_atom_site_label_D
_geom_hbond_atom_site_label_H
_geom_hbond_atom_site_label_A
_geom_hbond_site_symmetry_A
_geom_hbond_distance_DH
_geom_hbond_distance_HA
_geom_hbond_distance_DA
_geom_hbond_angle_DHA
C5 H5 O2 2_755 0.95 2.48 3.312(3) 147
C6 H6 O6 1_654 0.95 2.56 3.412(2) 149
C7 H7 O6 1_654 0.95 2.41 3.281(3) 153
C14 H14 O4 . 0.95 2.55 3.464(3) 160
C17 H17 O1 2_466 0.95 2.43 3.104(2) 128
C20 H20 O3 2_656 0.95 2.33 3.176(2) 147
C8 H8B Cg6 2_566 0.98 2.77 3.634(2) 147
C24 H24A Cg6 1_655 0.98 2.77 3.628(2) 145

loop_
_geom_torsion_atom_site_label_1
_geom_torsion_atom_site_label_2
_geom_torsion_atom_site_label_3
_geom_torsion_atom_site_label_4
_geom_torsion
C6 C1 C2 C3 0.1(3)
C7 C1 C2 C3 178.96(18)
C1 C2 C3 C4 -0.1(3)
C2 C3 C4 C5 0.2(3)
C2 C3 C4 N3 -179.27(18)
C3 C4 C5 C6 -0.3(3)
N3 C4 C5 C6 179.15(17)
C4 C5 C6 C1 0.3(3)
C2 C1 C6 C5 -0.2(3)
C7 C1 C6 C5 -179.11(17)
C6 C1 C7 N1 -176.17(17)
C2 C1 C7 N1 5.0(3)
O1 C9 C10 C11 -87.5(2)
N2 C9 C10 C11 91.7(2)
C9 C10 C11 S1A 118.60(17)
C9 C10 C11 C12 118.60(17)
C9 C10 C11 C12A -61.7(2)
C9 C10 C11 S1 -61.7(2)
C10 C11 C12 C13 -179.11(16)
S1 C11 C12 C13 1.14(15)
C10 C11 S1A C13 -179.11(16)
C12A C11 S1A C13 1.14(15)
C11 C12 C13 C14 -0.1(2)
C11 S1A C13 C14 -0.1(2)
S1A C13 C14 C12A -0.9(3)
C12 C13 C14 S1 -0.9(3)
C1 C7 N1 N2 -177.33(15)
C7 N1 N2 C9 -176.72(16)
C7 N1 N2 C8 8.8(3)
O1 C9 N2 N1 178.83(16)
C10 C9 N2 N1 -0.5(2)
O1 C9 N2 C8 -6.7(3)
C10 C9 N2 C8 174.00(16)
C5 C4 N3 O2 -8.9(3)
C3 C4 N3 O2 170.54(18)
C5 C4 N3 O3 171.05(19)
C3 C4 N3 O3 -9.5(3)
C13 C14 S1 C11 1.36(18)
C10 C11 S1 C14 178.76(16)
C12 C11 S1 C14 -1.49(14)
C13 C14 C12A C11 1.36(18)
C10 C11 C12A C14 178.76(16)
S1A C11 C12A C14 -1.49(14)
C20 C15 C16 C17 -1.7(3)
C21 C15 C16 C17 178.39(16)
C15 C16 C17 C18 0.4(3)
C16 C17 C18 C19 0.6(3)
C16 C17 C18 N6 -179.94(16)
C17 C18 C19 C20 -0.1(3)
N6 C18 C19 C20 -179.61(17)
C18 C19 C20 C15 -1.3(3)
C16 C15 C20 C19 2.2(3)
C21 C15 C20 C19 -177.92(17)
C20 C15 C21 N4 11.1(3)
C16 C15 C21 N4 -169.05(17)
O4 C23 C24 C25 -8.7(3)
N5 C23 C24 C25 171.09(17)
C23 C24 C25 S2A 87.0(2)
C23 C24 C25 C26 87.0(2)
C23 C24 C25 C26A -94.5(2)
C23 C24 C25 S2 -94.5(2)
C24 C25 C26 C27 176.91(19)
S2 C25 C26 C27 -1.77(19)
C24 C25 S2A C27 176.91(19)
C26A C25 S2A C27 -1.77(19)
C25 C26 C27 C28 1.4(3)
C25 S2A C27 C28 1.4(3)
S2A C27 C28 C26A -0.3(3)
C26 C27 C28 S2 -0.3(3)
C15 C21 N4 N5 -177.94(15)
C21 N4 N5 C23 -178.41(16)
C21 N4 N5 C22 6.3(3)
O4 C23 N5 N4 -177.20(16)
C24 C23 N5 N4 3.0(2)
O4 C23 N5 C22 -1.9(3)
C24 C23 N5 C22 178.24(17)
C17 C18 N6 O5 -8.7(3)
C19 C18 N6 O5 170.78(17)
C17 C18 N6 O6 171.80(17)
C19 C18 N6 O6 -8.7(3)
C27 C28 S2 C25 -0.6(2)
C26 C25 S2 C28 1.42(16)
C24 C25 S2 C28 -177.37(18)
C27 C28 C26A C25 -0.6(2)
S2A C25 C26A C28 1.42(16)
C24 C25 C26A C28 -177.37(18)
